data_4109093
loop_
_publ_author_name
'Suzanne Burling'
'Belinda M. Paine'
'Devendrababu Nama'
'Victoria S. Brown'
'Mary F. Mahon'
'Timothy J. Prior'
'Paul S. Pregosin'
'Michael K. Whittlesey'
'Jonathan M. J. Williams'

_publ_section_title
;
 CH Activation Reactions of Ruthenium N-Heterocyclic Carbene Complexes:
 Application in a Catalytic Tandem Reaction Involving CC Bond Formation
 from Alcohols
;
_journal_name_full 'Journal of the American Chemical Society'
_journal_page_first 1987
_journal_page_last 1995
_journal_paper_doi 10.1021/ja065790c
_journal_volume 129
_journal_year 2007
_chemical_formula_sum 'C56 H52 N2 O P2 Ru'
_chemical_formula_weight 932.01
_chemical_name_systematic
;
 ?
;
_space_group_IT_number 4
_symmetry_cell_setting monoclinic
_symmetry_space_group_name_Hall 'P 2yb'
_symmetry_space_group_name_H-M 'P 1 21 1'
_atom_sites_solution_hydrogens geom
_atom_sites_solution_primary direct
_atom_sites_solution_secondary difmap
_audit_creation_method SHELXL-97
_cell_angle_alpha 90.00
_cell_angle_beta 92.417(1)
_cell_angle_gamma 90.00
_cell_formula_units_Z 4
_cell_length_a 10.4860(1)
_cell_length_b 22.6220(3)
_cell_length_c 19.8160(3)
_cell_measurement_reflns_used 93561
_cell_measurement_temperature 396(2)
_cell_measurement_theta_max 27.485
_cell_measurement_theta_min 2.910
_cell_volume 4696.46(10)
_computing_cell_refinement 'HKL Scalepack (Otwinowski & Minor 1997)'
_computing_data_reduction 'Denzo and Scalepack (otwinowski & Minor, 1997'
_computing_molecular_graphics 'ORTEX (P.McArdle, 1995)'
_computing_publication_material 'SHELXL-97/2 (Sheldrick,1997)'
_computing_structure_refinement 'SHELXL-97 (Sheldrick, 1997)'
_computing_structure_solution 'SHELXS-97 (Sheldrick, 1990)'
_diffrn_ambient_temperature 396(2)
_diffrn_measured_fraction_theta_full 0.992
_diffrn_measured_fraction_theta_max 0.992
_diffrn_measurement_device_type KappaCCD
_diffrn_measurement_method KappaCCD
_diffrn_radiation_monochromator graphite
_diffrn_radiation_source 'fine-focus sealed tube'
_diffrn_radiation_type MoK\a
_diffrn_radiation_wavelength 0.71073
_diffrn_reflns_av_R_equivalents 0.0849
_diffrn_reflns_av_sigmaI/netI 0.0911
_diffrn_reflns_limit_h_max 13
_diffrn_reflns_limit_h_min -13
_diffrn_reflns_limit_k_max 29
_diffrn_reflns_limit_k_min -29
_diffrn_reflns_limit_l_max 25
_diffrn_reflns_limit_l_min -25
_diffrn_reflns_number 84248
_diffrn_reflns_theta_full 27.54
_diffrn_reflns_theta_max 27.54
_diffrn_reflns_theta_min 3.83
_exptl_absorpt_coefficient_mu 0.444
_exptl_absorpt_correction_T_max 0.96
_exptl_absorpt_correction_T_min 0.89
_exptl_absorpt_correction_type multi-scan
_exptl_absorpt_process_details
;
 ?
;
_exptl_crystal_density_diffrn 1.318
_exptl_crystal_description Block
_exptl_crystal_F_000 1936
_exptl_crystal_size_max 0.13
_exptl_crystal_size_mid 0.10
_exptl_crystal_size_min 0.07
_refine_diff_density_max 0.471
_refine_diff_density_min -0.500
_refine_diff_density_rms 0.073
_refine_ls_abs_structure_details 'Flack H D (1983), Acta Cryst. A39, 876-881'
_refine_ls_abs_structure_Flack 0.02(2)
_refine_ls_extinction_coef 0.0026(2)
_refine_ls_extinction_expression Fc^*^=kFc[1+0.001xFc^2^\l^3^/sin(2\q)]^-1/4^
_refine_ls_extinction_method SHELXL
_refine_ls_goodness_of_fit_ref 1.014
_refine_ls_hydrogen_treatment mixed
_refine_ls_matrix_type full
_refine_ls_number_parameters 1135
_refine_ls_number_reflns 21408
_refine_ls_number_restraints 5
_refine_ls_restrained_S_all 1.016
_refine_ls_R_factor_all 0.0750
_refine_ls_R_factor_gt 0.0421
_refine_ls_shift/su_max 0.002
_refine_ls_shift/su_mean 0.000
_refine_ls_structure_factor_coef Fsqd
_refine_ls_weighting_details 'calc w=1/[\s^2^(Fo^2^)+(0.0335P)^2^+0.0000P] where P=(Fo^2^+2Fc^2^)/3'
_refine_ls_weighting_scheme calc
_refine_ls_wR_factor_gt 0.0742
_refine_ls_wR_factor_ref 0.0820
_reflns_number_gt 16125
_reflns_number_total 21408
_reflns_threshold_expression >2sigma(I)
_cod_data_source_file ja065790csi20060815_040803.cif
_cod_data_source_block c:\x-ray\helix\h05mkw5\maxus\h05mkw5
_cod_database_code 4109093

loop_
_symmetry_equiv_pos_as_xyz
'x, y, z'
'-x, y+1/2, -z'

loop_
_atom_site_label
_atom_site_type_symbol
_atom_site_fract_x
_atom_site_fract_y
_atom_site_fract_z
_atom_site_U_iso_or_equiv
_atom_site_adp_type
_atom_site_occupancy
_atom_site_symmetry_multiplicity
_atom_site_calc_flag
_atom_site_refinement_flags
Ru1 Ru 0.76732(2) 0.234605(10) 0.384951(12) 0.02191(7) Uani 1 1 d D
P1 P 0.73107(9) 0.32533(4) 0.43391(4) 0.0241(2) Uani 1 1 d .
P2 P 0.84974(9) 0.14161(4) 0.36850(4) 0.0246(2) Uani 1 1 d .
O1 O 0.5168(3) 0.17837(12) 0.42208(13) 0.0397(7) Uani 1 1 d .
N1 N 0.8520(3) 0.27208(12) 0.23883(14) 0.0262(7) Uani 1 1 d .
N2 N 0.6472(3) 0.27635(13) 0.24163(14) 0.0291(7) Uani 1 1 d .
C1 C 0.6077(3) 0.20121(15) 0.40290(17) 0.0266(8) Uani 1 1 d .
C2 C 0.7539(3) 0.26185(15) 0.28171(16) 0.0237(7) Uani 1 1 d .
C3 C 0.8068(4) 0.29258(18) 0.17684(19) 0.0382(10) Uani 1 1 d .
H3 H 0.8560 0.3026 0.1406 0.046 Uiso 1 1 calc R
C4 C 0.6795(4) 0.29556(19) 0.17815(19) 0.0401(10) Uani 1 1 d .
H4 H 0.6237 0.3081 0.1433 0.048 Uiso 1 1 calc R
C5 C 0.9902(3) 0.26525(15) 0.25631(17) 0.0300(8) Uani 1 1 d .
H5 H 0.9987 0.2397 0.2962 0.036 Uiso 1 1 calc R
C6 C 1.0544(3) 0.32385(15) 0.27396(18) 0.0294(8) Uani 1 1 d .
C7 C 1.1050(4) 0.33429(18) 0.33821(19) 0.0388(9) Uani 1 1 d .
H7 H 1.0976 0.3054 0.3712 0.047 Uiso 1 1 calc R
C8 C 1.1671(4) 0.38708(19) 0.3547(2) 0.0461(11) Uani 1 1 d .
H8 H 1.1998 0.3932 0.3985 0.055 Uiso 1 1 calc R
C9 C 1.1800(4) 0.42968(18) 0.3072(2) 0.0499(11) Uani 1 1 d .
H9 H 1.2218 0.4649 0.3182 0.060 Uiso 1 1 calc R
C10 C 1.1309(5) 0.42043(19) 0.2423(3) 0.0644(14) Uani 1 1 d .
H10 H 1.1395 0.4493 0.2093 0.077 Uiso 1 1 calc R
C11 C 1.0685(5) 0.36780(18) 0.2265(2) 0.0533(12) Uani 1 1 d .
H11 H 1.0353 0.3620 0.1828 0.064 Uiso 1 1 calc R
C12 C 1.0577(3) 0.23479(18) 0.19898(17) 0.0374(8) Uani 1 1 d .
H12A H 1.0147 0.1984 0.1876 0.056 Uiso 1 1 calc R
H12B H 1.1446 0.2266 0.2131 0.056 Uiso 1 1 calc R
H12C H 1.0561 0.2602 0.1602 0.056 Uiso 1 1 calc R
C13 C 0.5132(3) 0.27372(15) 0.26193(18) 0.0314(9) Uani 1 1 d .
H13 H 0.5149 0.2671 0.3108 0.038 Uiso 1 1 calc R
C14 C 0.4404(3) 0.22203(16) 0.22867(19) 0.0373(9) Uani 1 1 d .
C15 C 0.3884(5) 0.1783(2) 0.2678(2) 0.0585(13) Uani 1 1 d .
H15 H 0.3997 0.1802 0.3145 0.070 Uiso 1 1 calc R
C16 C 0.3191(5) 0.1311(2) 0.2390(3) 0.0706(16) Uani 1 1 d .
H16 H 0.2852 0.1024 0.2666 0.085 Uiso 1 1 calc R
C17 C 0.3011(5) 0.1269(2) 0.1710(3) 0.0709(16) Uani 1 1 d .
H17 H 0.2559 0.0953 0.1518 0.085 Uiso 1 1 calc R
C18 C 0.3509(5) 0.1705(3) 0.1303(3) 0.0724(17) Uani 1 1 d .
H18 H 0.3404 0.1674 0.0836 0.087 Uiso 1 1 calc R
C19 C 0.4170(4) 0.2189(2) 0.1588(2) 0.0543(12) Uani 1 1 d .
H19 H 0.4453 0.2490 0.1312 0.065 Uiso 1 1 calc R
C20 C 0.4466(4) 0.33272(18) 0.2483(2) 0.0420(10) Uani 1 1 d .
H20A H 0.4938 0.3637 0.2711 0.063 Uiso 1 1 calc R
H20B H 0.3618 0.3312 0.2646 0.063 Uiso 1 1 calc R
H20C H 0.4424 0.3403 0.2006 0.063 Uiso 1 1 calc R
C21 C 0.5957(3) 0.32530(14) 0.48953(16) 0.0253(7) Uani 1 1 d .
C22 C 0.6089(4) 0.32716(17) 0.55913(19) 0.0375(9) Uani 1 1 d .
H22 H 0.6898 0.3313 0.5796 0.045 Uiso 1 1 calc R
C23 C 0.5036(4) 0.3230(2) 0.5991(2) 0.0500(12) Uani 1 1 d .
H23 H 0.5148 0.3237 0.6459 0.060 Uiso 1 1 calc R
C24 C 0.3826(4) 0.31799(18) 0.5697(2) 0.0418(10) Uani 1 1 d .
H24 H 0.3121 0.3154 0.5964 0.050 Uiso 1 1 calc R
C25 C 0.3673(4) 0.31680(16) 0.50040(19) 0.0355(9) Uani 1 1 d .
H25 H 0.2859 0.3135 0.4802 0.043 Uiso 1 1 calc R
C26 C 0.4725(4) 0.32042(16) 0.46046(19) 0.0349(9) Uani 1 1 d .
H26 H 0.4609 0.3196 0.4137 0.042 Uiso 1 1 calc R
C27 C 0.8643(3) 0.35218(15) 0.48928(17) 0.0276(8) Uani 1 1 d .
C28 C 0.9211(4) 0.31409(16) 0.53733(18) 0.0349(9) Uani 1 1 d .
H28 H 0.8922 0.2753 0.5402 0.042 Uiso 1 1 calc R
C29 C 1.0190(4) 0.33304(18) 0.5804(2) 0.0425(10) Uani 1 1 d .
H29 H 1.0526 0.3077 0.6136 0.051 Uiso 1 1 calc R
C30 C 1.0674(4) 0.38905(19) 0.5746(2) 0.0450(11) Uani 1 1 d .
H30 H 1.1348 0.4014 0.6032 0.054 Uiso 1 1 calc R
C31 C 1.0164(4) 0.42673(18) 0.5266(2) 0.0450(10) Uani 1 1 d .
H31 H 1.0505 0.4644 0.5219 0.054 Uiso 1 1 calc R
C32 C 0.9135(4) 0.40887(16) 0.4848(2) 0.0358(9) Uani 1 1 d .
H32 H 0.8774 0.4353 0.4535 0.043 Uiso 1 1 calc R
C33 C 0.6971(4) 0.39249(16) 0.38315(19) 0.0297(9) Uani 1 1 d .
C34 C 0.6198(4) 0.43774(17) 0.4045(2) 0.0438(10) Uani 1 1 d .
H34 H 0.5778 0.4337 0.4446 0.053 Uiso 1 1 calc R
C35 C 0.6041(4) 0.48916(18) 0.3667(3) 0.0570(13) Uani 1 1 d .
H35 H 0.5527 0.5195 0.3819 0.068 Uiso 1 1 calc R
C36 C 0.6644(4) 0.49510(18) 0.3070(2) 0.0494(11) Uani 1 1 d .
H36 H 0.6518 0.5290 0.2810 0.059 Uiso 1 1 calc R
C37 C 0.7431(4) 0.45130(17) 0.2854(2) 0.0425(10) Uani 1 1 d .
H37 H 0.7851 0.4559 0.2453 0.051 Uiso 1 1 calc R
C38 C 0.7605(4) 0.40009(16) 0.32317(18) 0.0329(9) Uani 1 1 d .
H38 H 0.8148 0.3707 0.3085 0.039 Uiso 1 1 calc R
C39 C 0.7681(3) 0.08241(15) 0.41393(18) 0.0254(8) Uani 1 1 d .
C40 C 0.7734(4) 0.08452(16) 0.48432(19) 0.0346(9) Uani 1 1 d .
H40 H 0.8147 0.1159 0.5063 0.042 Uiso 1 1 calc R
C41 C 0.7183(4) 0.04074(18) 0.5220(2) 0.0468(11) Uani 1 1 d .
H41 H 0.7229 0.0429 0.5689 0.056 Uiso 1 1 calc R
C42 C 0.6573(4) -0.00545(17) 0.4907(2) 0.0434(10) Uani 1 1 d .
H42 H 0.6211 -0.0349 0.5165 0.052 Uiso 1 1 calc R
C43 C 0.6488(4) -0.00895(18) 0.4219(2) 0.0478(11) Uani 1 1 d .
H43 H 0.6062 -0.0405 0.4009 0.057 Uiso 1 1 calc R
C44 C 0.7043(4) 0.03505(16) 0.3832(2) 0.0380(9) Uani 1 1 d .
H44 H 0.6984 0.0326 0.3363 0.046 Uiso 1 1 calc R
C45 C 0.8426(4) 0.11418(15) 0.28084(18) 0.0315(8) Uani 1 1 d .
C46 C 0.9458(4) 0.09143(16) 0.2470(2) 0.0423(10) Uani 1 1 d .
H46 H 1.0250 0.0872 0.2694 0.051 Uiso 1 1 calc R
C47 C 0.9292(5) 0.07472(18) 0.1781(2) 0.0505(12) Uani 1 1 d .
H47 H 0.9983 0.0604 0.1551 0.061 Uiso 1 1 calc R
C48 C 0.8120(6) 0.07952(19) 0.1452(2) 0.0585(14) Uani 1 1 d .
H48 H 0.8020 0.0678 0.1003 0.070 Uiso 1 1 calc R
C49 C 0.7094(5) 0.10141(18) 0.1779(2) 0.0510(12) Uani 1 1 d .
H49 H 0.6299 0.1043 0.1555 0.061 Uiso 1 1 calc R
C50 C 0.7253(4) 0.11925(17) 0.24475(19) 0.0430(10) Uani 1 1 d .
H50 H 0.6560 0.1351 0.2662 0.052 Uiso 1 1 calc R
C51 C 1.0143(3) 0.12586(15) 0.39838(18) 0.0283(8) Uani 1 1 d .
C52 C 1.0952(4) 0.17055(16) 0.42057(17) 0.0313(8) Uani 1 1 d .
H52 H 1.0666 0.2095 0.4202 0.038 Uiso 1 1 calc R
C53 C 1.2199(3) 0.15770(17) 0.44349(19) 0.0372(9) Uani 1 1 d .
H53 H 1.2742 0.1882 0.4576 0.045 Uiso 1 1 calc R
C54 C 1.2633(4) 0.10002(18) 0.4454(2) 0.0379(10) Uani 1 1 d .
H54 H 1.3464 0.0915 0.4606 0.045 Uiso 1 1 calc R
C55 C 1.1810(4) 0.05511(18) 0.4245(2) 0.0439(10) Uani 1 1 d .
H55 H 1.2087 0.0161 0.4263 0.053 Uiso 1 1 calc R
C56 C 1.0593(4) 0.06760(16) 0.4012(2) 0.0373(9) Uani 1 1 d .
H56 H 1.0057 0.0369 0.3869 0.045 Uiso 1 1 calc R
H2 H 0.818(3) 0.2204(15) 0.4605(6) 0.043(11) Uiso 1 1 d D
H2A H 0.821(4) 0.2700(19) 0.7321(7) 0.080(15) Uiso 1 1 d D
Ru1A Ru 0.79708(3) 0.253520(11) 0.809103(12) 0.02329(7) Uani 1 1 d D
P1A P 0.75214(9) 0.16505(4) 0.75608(4) 0.02458(19) Uani 1 1 d .
P2A P 0.88354(9) 0.34592(4) 0.82480(5) 0.0269(2) Uani 1 1 d .
O1A O 0.5387(3) 0.30891(12) 0.77268(14) 0.0432(7) Uani 1 1 d .
N1A N 0.6937(3) 0.20773(13) 0.94899(14) 0.0293(7) Uani 1 1 d .
N2A N 0.8981(3) 0.21504(12) 0.95732(14) 0.0290(7) Uani 1 1 d .
C1A C 0.6337(4) 0.28662(16) 0.79255(18) 0.0301(8) Uani 1 1 d .
C2A C 0.7964(3) 0.22417(14) 0.91186(16) 0.0254(8) Uani 1 1 d .
C3A C 0.7308(4) 0.19010(19) 1.01340(18) 0.0375(10) Uani 1 1 d .
H3A H 0.6775 0.1777 1.0469 0.045 Uiso 1 1 calc R
C4A C 0.8565(4) 0.19422(17) 1.01848(18) 0.0353(9) Uani 1 1 d .
H4A H 0.9080 0.1848 1.0563 0.042 Uiso 1 1 calc R
C5A C 0.5593(3) 0.21016(17) 0.92356(19) 0.0344(9) Uani 1 1 d .
H5A H 0.5608 0.2099 0.8741 0.041 Uiso 1 1 calc R
C6A C 0.4934(3) 0.26577(17) 0.94263(18) 0.0364(9) Uani 1 1 d .
C7A C 0.5262(4) 0.2987(2) 0.9992(2) 0.0459(11) Uani 1 1 d .
H7A H 0.5916 0.2853 1.0285 0.055 Uiso 1 1 calc R
C8A C 0.4639(4) 0.3519(2) 1.0139(2) 0.0550(12) Uani 1 1 d .
H8A H 0.4867 0.3731 1.0528 0.066 Uiso 1 1 calc R
C9A C 0.3704(5) 0.3718(2) 0.9707(2) 0.0597(13) Uani 1 1 d .
H9A H 0.3299 0.4074 0.9797 0.072 Uiso 1 1 calc R
C10A C 0.3343(5) 0.3403(2) 0.9138(2) 0.0596(13) Uani 1 1 d .
H10A H 0.2699 0.3546 0.8845 0.072 Uiso 1 1 calc R
C11A C 0.3938(4) 0.2875(2) 0.9001(2) 0.0457(10) Uani 1 1 d .
H11A H 0.3674 0.2659 0.8620 0.055 Uiso 1 1 calc R
C12A C 0.4884(4) 0.15404(19) 0.9439(2) 0.0488(11) Uani 1 1 d .
H12D H 0.4804 0.1536 0.9920 0.073 Uiso 1 1 calc R
H12E H 0.5354 0.1199 0.9305 0.073 Uiso 1 1 calc R
H12F H 0.4050 0.1535 0.9219 0.073 Uiso 1 1 calc R
C13A C 1.0349(3) 0.22238(15) 0.94400(17) 0.0293(8) Uani 1 1 d .
H13A H 1.0405 0.2473 0.9038 0.035 Uiso 1 1 calc R
C14A C 1.0963(3) 0.16310(16) 0.9285(2) 0.0327(9) Uani 1 1 d .
C15A C 1.1156(4) 0.11996(17) 0.9776(2) 0.0450(10) Uani 1 1 d .
H15A H 1.0915 0.1273 1.0215 0.054 Uiso 1 1 calc R
C16A C 1.1706(5) 0.06596(19) 0.9622(3) 0.0586(12) Uani 1 1 d .
H16A H 1.1826 0.0374 0.9956 0.070 Uiso 1 1 calc R
C17A C 1.2073(4) 0.05460(19) 0.8976(3) 0.0557(12) Uani 1 1 d .
H17A H 1.2446 0.0186 0.8875 0.067 Uiso 1 1 calc R
C18A C 1.1888(4) 0.0966(2) 0.8483(2) 0.0560(12) Uani 1 1 d .
H18A H 1.2121 0.0887 0.8045 0.067 Uiso 1 1 calc R
C19A C 1.1352(4) 0.15091(19) 0.8638(2) 0.0454(10) Uani 1 1 d .
H19A H 1.1252 0.1795 0.8303 0.055 Uiso 1 1 calc R
C20A C 1.1038(4) 0.25439(18) 1.00220(18) 0.0394(9) Uani 1 1 d .
H20D H 1.0611 0.2910 1.0107 0.059 Uiso 1 1 calc R
H20E H 1.1903 0.2623 0.9908 0.059 Uiso 1 1 calc R
H20F H 1.1037 0.2301 1.0419 0.059 Uiso 1 1 calc R
C21A C 0.7239(4) 0.09840(16) 0.80658(18) 0.0300(9) Uani 1 1 d .
C22A C 0.7977(4) 0.08966(16) 0.8656(2) 0.0386(10) Uani 1 1 d .
H22A H 0.8619 0.1166 0.8772 0.046 Uiso 1 1 calc R
C23A C 0.7784(5) 0.04224(19) 0.9073(2) 0.0548(13) Uani 1 1 d .
H23A H 0.8284 0.0377 0.9469 0.066 Uiso 1 1 calc R
C24A C 0.6844(5) 0.0013(2) 0.8904(3) 0.0635(14) Uani 1 1 d .
H24A H 0.6711 -0.0307 0.9187 0.076 Uiso 1 1 calc R
C25A C 0.6106(5) 0.00783(19) 0.8319(3) 0.0581(13) Uani 1 1 d .
H25A H 0.5474 -0.0196 0.8204 0.070 Uiso 1 1 calc R
C26A C 0.6315(4) 0.05584(17) 0.7900(2) 0.0423(10) Uani 1 1 d .
H26A H 0.5826 0.0597 0.7500 0.051 Uiso 1 1 calc R
C27A C 0.8763(3) 0.13929(15) 0.69979(17) 0.0291(8) Uani 1 1 d .
C28A C 0.9144(4) 0.08029(17) 0.6978(2) 0.0414(10) Uani 1 1 d .
H28A H 0.8789 0.0530 0.7267 0.050 Uiso 1 1 calc R
C29A C 1.0045(4) 0.06189(19) 0.6533(2) 0.0512(11) Uani 1 1 d .
H29A H 1.0298 0.0225 0.6531 0.061 Uiso 1 1 calc R
C30A C 1.0569(4) 0.1012(2) 0.6096(2) 0.0485(11) Uani 1 1 d .
H30A H 1.1165 0.0883 0.5793 0.058 Uiso 1 1 calc R
C31A C 1.0206(4) 0.15958(18) 0.6107(2) 0.0405(10) Uani 1 1 d .
H31A H 1.0555 0.1863 0.5810 0.049 Uiso 1 1 calc R
C32A C 0.9324(4) 0.17862(17) 0.65603(19) 0.0375(9) Uani 1 1 d .
H32A H 0.9103 0.2184 0.6572 0.045 Uiso 1 1 calc R
C33A C 0.6083(3) 0.16511(14) 0.69986(16) 0.0252(7) Uani 1 1 d .
C34A C 0.6116(4) 0.16202(18) 0.63021(18) 0.0383(9) Uani 1 1 d .
H34A H 0.6896 0.1591 0.6098 0.046 Uiso 1 1 calc R
C35A C 0.4983(4) 0.1633(2) 0.5904(2) 0.0523(12) Uani 1 1 d .
H35A H 0.5017 0.1619 0.5436 0.063 Uiso 1 1 calc R
C36A C 0.3826(4) 0.16666(18) 0.6194(2) 0.0417(10) Uani 1 1 d .
H36A H 0.3076 0.1666 0.5926 0.050 Uiso 1 1 calc R
C37A C 0.3776(4) 0.17013(16) 0.68834(19) 0.0373(9) Uani 1 1 d .
H37A H 0.2991 0.1728 0.7082 0.045 Uiso 1 1 calc R
C38A C 0.4881(3) 0.16964(16) 0.72813(18) 0.0331(8) Uani 1 1 d .
H38A H 0.4832 0.1724 0.7748 0.040 Uiso 1 1 calc R
C39A C 0.9094(4) 0.37334(14) 0.91205(18) 0.0306(8) Uani 1 1 d .
C40A C 0.8130(4) 0.36281(17) 0.95629(18) 0.0347(9) Uani 1 1 d .
H40A H 0.7407 0.3420 0.9412 0.042 Uiso 1 1 calc R
C41A C 0.8222(5) 0.38266(18) 1.02265(19) 0.0448(11) Uani 1 1 d .
H41A H 0.7555 0.3760 1.0512 0.054 Uiso 1 1 calc R
C42A C 0.9308(5) 0.41241(18) 1.0465(2) 0.0486(12) Uani 1 1 d .
H42A H 0.9376 0.4256 1.0909 0.058 Uiso 1 1 calc R
C43A C 1.0272(5) 0.42198(18) 1.0039(2) 0.0515(12) Uani 1 1 d .
H43A H 1.1007 0.4413 1.0199 0.062 Uiso 1 1 calc R
C44A C 1.0177(4) 0.40337(16) 0.9367(2) 0.0388(9) Uani 1 1 d .
H44A H 1.0840 0.4110 0.9082 0.047 Uiso 1 1 calc R
C45A C 0.7799(4) 0.40363(16) 0.7869(2) 0.0330(9) Uani 1 1 d .
C46A C 0.7015(4) 0.43945(18) 0.8237(2) 0.0452(11) Uani 1 1 d .
H46A H 0.7092 0.4387 0.8707 0.054 Uiso 1 1 calc R
C47A C 0.6117(5) 0.4765(2) 0.7924(3) 0.0591(13) Uani 1 1 d .
H47A H 0.5585 0.4995 0.8181 0.071 Uiso 1 1 calc R
C48A C 0.6017(5) 0.4792(2) 0.7229(3) 0.0614(14) Uani 1 1 d .
H48A H 0.5422 0.5041 0.7015 0.074 Uiso 1 1 calc R
C49A C 0.6802(5) 0.44470(19) 0.6855(2) 0.0550(12) Uani 1 1 d .
H49A H 0.6747 0.4467 0.6386 0.066 Uiso 1 1 calc R
C50A C 0.7678(4) 0.40693(18) 0.7174(2) 0.0406(10) Uani 1 1 d .
H50A H 0.8193 0.3834 0.6914 0.049 Uiso 1 1 calc R
C51A C 1.0360(4) 0.36235(15) 0.78673(18) 0.0307(8) Uani 1 1 d .
C52A C 1.1152(4) 0.31710(17) 0.76546(17) 0.0325(8) Uani 1 1 d .
H52A H 1.0878 0.2781 0.7678 0.039 Uiso 1 1 calc R
C53A C 1.2348(3) 0.32946(17) 0.74069(17) 0.0342(8) Uani 1 1 d .
H53A H 1.2866 0.2989 0.7263 0.041 Uiso 1 1 calc R
C54A C 1.2764(4) 0.3882(2) 0.7376(2) 0.0434(10) Uani 1 1 d .
H54A H 1.3574 0.3970 0.7229 0.052 Uiso 1 1 calc R
C55A C 1.1962(4) 0.43278(19) 0.7564(2) 0.0483(11) Uani 1 1 d .
H55A H 1.2228 0.4719 0.7534 0.058 Uiso 1 1 calc R
C56A C 1.0729(3) 0.42004(17) 0.7803(2) 0.0447(10) Uani 1 1 d .
H56A H 1.0182 0.4506 0.7913 0.054 Uiso 1 1 calc R
H1 H 0.9147 0.2573 0.3867 0.041(10) Uiso 1 1 d RD
H1A H 0.9372(13) 0.2263(14) 0.8035(16) 0.036(10) Uiso 1 1 d D

loop_
_atom_site_aniso_label
_atom_site_aniso_U_11
_atom_site_aniso_U_22
_atom_site_aniso_U_33
_atom_site_aniso_U_23
_atom_site_aniso_U_13
_atom_site_aniso_U_12
Ru1 0.02531(15) 0.02069(14) 0.01988(13) -0.00025(11) 0.00278(10) 0.00091(11)
P1 0.0263(5) 0.0231(4) 0.0232(4) 0.0002(4) 0.0021(4) 0.0022(4)
P2 0.0295(5) 0.0201(4) 0.0242(5) -0.0008(4) 0.0027(4) -0.0008(4)
O1 0.0297(16) 0.0509(17) 0.0385(15) 0.0080(13) 0.0003(12) -0.0059(13)
N1 0.0285(17) 0.0294(17) 0.0209(15) 0.0030(12) 0.0044(12) -0.0019(12)
N2 0.0317(18) 0.0326(16) 0.0229(15) 0.0045(12) -0.0004(13) 0.0003(13)
C1 0.026(2) 0.0292(19) 0.0239(18) 0.0046(15) -0.0021(15) 0.0017(16)
C2 0.0284(19) 0.0203(17) 0.0226(16) -0.0031(14) 0.0037(14) 0.0033(14)
C3 0.048(3) 0.044(2) 0.023(2) 0.0049(17) 0.0049(18) -0.0055(19)
C4 0.042(3) 0.054(3) 0.024(2) 0.0080(18) 0.0004(17) -0.0017(19)
C5 0.033(2) 0.032(2) 0.0258(18) 0.0048(15) 0.0076(15) 0.0028(15)
C6 0.024(2) 0.0273(19) 0.037(2) 0.0009(16) 0.0037(16) 0.0054(15)
C7 0.037(2) 0.046(2) 0.034(2) 0.0042(18) 0.0078(17) -0.0100(19)
C8 0.045(3) 0.047(3) 0.046(2) -0.008(2) -0.001(2) -0.006(2)
C9 0.049(3) 0.029(2) 0.070(3) -0.001(2) -0.012(2) -0.0027(18)
C10 0.081(4) 0.035(3) 0.076(3) 0.024(2) -0.019(3) -0.008(2)
C11 0.073(3) 0.040(2) 0.045(2) 0.012(2) -0.022(2) -0.007(2)
C12 0.040(2) 0.037(2) 0.0353(19) -0.0009(18) 0.0102(16) 0.0007(18)
C13 0.028(2) 0.039(2) 0.0272(19) 0.0016(15) 0.0015(15) 0.0032(15)
C14 0.027(2) 0.041(2) 0.044(2) -0.0016(18) -0.0026(17) 0.0040(16)
C15 0.060(3) 0.063(3) 0.051(3) 0.017(2) -0.025(2) -0.009(2)
C16 0.050(3) 0.051(3) 0.108(5) 0.023(3) -0.030(3) -0.009(2)
C17 0.049(3) 0.056(3) 0.107(5) -0.021(3) -0.013(3) 0.004(3)
C18 0.043(3) 0.113(5) 0.061(3) -0.047(3) 0.003(2) -0.004(3)
C19 0.042(3) 0.078(4) 0.043(2) -0.016(2) 0.006(2) -0.007(2)
C20 0.044(3) 0.040(2) 0.042(2) 0.0020(19) 0.0017(19) 0.0099(19)
C21 0.030(2) 0.0202(17) 0.0263(18) 0.0003(14) 0.0044(15) 0.0036(14)
C22 0.030(2) 0.050(2) 0.032(2) -0.0073(18) 0.0012(17) 0.0003(18)
C23 0.051(3) 0.075(3) 0.025(2) -0.002(2) 0.011(2) 0.010(2)
C24 0.042(3) 0.043(2) 0.042(2) 0.0037(18) 0.019(2) 0.0054(19)
C25 0.026(2) 0.036(2) 0.045(2) -0.0018(17) 0.0075(17) 0.0054(16)
C26 0.035(2) 0.037(2) 0.033(2) -0.0018(16) 0.0031(17) 0.0068(17)
C27 0.025(2) 0.0304(19) 0.0277(18) -0.0070(15) 0.0036(15) 0.0002(15)
C28 0.038(2) 0.030(2) 0.036(2) -0.0032(16) -0.0085(18) 0.0025(16)
C29 0.041(3) 0.041(2) 0.044(2) -0.0024(19) -0.011(2) 0.0080(19)
C30 0.034(3) 0.050(3) 0.051(3) -0.015(2) -0.009(2) -0.0031(19)
C31 0.042(3) 0.036(2) 0.057(3) -0.008(2) -0.002(2) -0.0061(18)
C32 0.038(2) 0.0264(19) 0.043(2) -0.0055(16) -0.0021(18) 0.0000(16)
C33 0.028(2) 0.027(2) 0.033(2) 0.0025(16) -0.0013(17) 0.0006(16)
C34 0.045(3) 0.034(2) 0.053(3) 0.0114(19) 0.018(2) 0.0132(18)
C35 0.046(3) 0.035(2) 0.092(4) 0.017(2) 0.024(3) 0.018(2)
C36 0.042(3) 0.038(2) 0.068(3) 0.024(2) 0.002(2) 0.0078(19)
C37 0.050(3) 0.037(2) 0.041(2) 0.0130(19) 0.006(2) -0.0033(19)
C38 0.040(2) 0.027(2) 0.033(2) 0.0027(16) 0.0020(18) -0.0012(16)
C39 0.025(2) 0.0221(19) 0.029(2) 0.0004(15) 0.0033(15) 0.0023(15)
C40 0.044(3) 0.027(2) 0.033(2) 0.0037(16) 0.0002(18) -0.0054(17)
C41 0.061(3) 0.042(3) 0.038(2) 0.0098(19) 0.008(2) -0.004(2)
C42 0.042(3) 0.035(2) 0.054(3) 0.0093(19) 0.016(2) -0.0052(18)
C43 0.048(3) 0.036(2) 0.060(3) -0.008(2) 0.004(2) -0.0171(19)
C44 0.047(3) 0.031(2) 0.036(2) -0.0053(17) -0.0009(18) -0.0057(18)
C45 0.047(2) 0.0202(18) 0.0282(19) 0.0004(14) 0.0093(17) -0.0003(16)
C46 0.056(3) 0.031(2) 0.040(2) -0.0046(17) 0.014(2) -0.0107(18)
C47 0.079(4) 0.034(2) 0.041(2) -0.0066(19) 0.026(2) -0.003(2)
C48 0.106(4) 0.040(3) 0.030(2) -0.0010(19) 0.000(3) -0.005(3)
C49 0.077(4) 0.041(2) 0.034(2) -0.0056(19) -0.012(2) 0.002(2)
C50 0.061(3) 0.035(2) 0.032(2) -0.0051(18) -0.007(2) 0.008(2)
C51 0.024(2) 0.0290(19) 0.0321(19) 0.0024(15) 0.0074(16) 0.0010(15)
C52 0.038(2) 0.0289(19) 0.0280(19) 0.0032(15) 0.0067(16) 0.0020(16)
C53 0.030(2) 0.042(2) 0.040(2) 0.0011(17) 0.0034(17) -0.0069(17)
C54 0.024(2) 0.046(2) 0.044(2) 0.0087(19) 0.0079(18) 0.0055(18)
C55 0.034(2) 0.037(2) 0.061(3) 0.0051(19) 0.011(2) 0.0130(18)
C56 0.030(2) 0.028(2) 0.054(3) 0.0017(18) 0.0069(19) 0.0021(16)
Ru1A 0.02610(16) 0.02297(14) 0.02068(13) 0.00067(11) -0.00066(11) -0.00215(11)
P1A 0.0267(5) 0.0240(5) 0.0229(4) 0.0016(4) -0.0009(4) -0.0031(4)
P2A 0.0292(5) 0.0242(5) 0.0270(5) 0.0004(4) -0.0005(4) -0.0016(4)
O1A 0.0339(17) 0.0450(17) 0.0503(17) 0.0079(13) -0.0023(14) 0.0023(13)
N1A 0.0303(18) 0.0328(17) 0.0249(15) 0.0016(13) 0.0039(13) 0.0027(13)
N2A 0.0315(18) 0.0301(16) 0.0253(15) 0.0034(12) 0.0004(13) 0.0023(12)
C1A 0.027(2) 0.032(2) 0.031(2) 0.0017(16) 0.0040(17) -0.0007(17)
C2A 0.0268(19) 0.0241(19) 0.0254(17) -0.0032(14) 0.0010(14) -0.0012(14)
C3A 0.038(3) 0.053(3) 0.0220(19) 0.0111(17) 0.0063(17) 0.0043(19)
C4A 0.042(3) 0.042(2) 0.022(2) 0.0063(16) -0.0019(17) 0.0067(18)
C5A 0.029(2) 0.045(2) 0.029(2) 0.0037(16) -0.0020(16) -0.0032(17)
C6A 0.027(2) 0.053(3) 0.0297(19) -0.0029(17) 0.0016(16) -0.0014(17)
C7A 0.043(3) 0.060(3) 0.034(2) 0.001(2) 0.0016(19) 0.011(2)
C8A 0.053(3) 0.070(3) 0.041(2) -0.016(2) -0.007(2) 0.016(2)
C9A 0.061(3) 0.065(3) 0.053(3) -0.017(2) -0.005(2) 0.031(2)
C10A 0.058(3) 0.077(3) 0.043(3) -0.006(2) -0.009(2) 0.026(3)
C11A 0.038(2) 0.061(3) 0.038(2) -0.004(2) 0.0028(19) 0.007(2)
C12A 0.042(3) 0.054(3) 0.051(3) 0.004(2) 0.011(2) -0.007(2)
C13A 0.032(2) 0.030(2) 0.0257(18) 0.0009(15) 0.0009(15) 0.0006(15)
C14A 0.028(2) 0.030(2) 0.039(2) 0.0000(17) -0.0056(17) -0.0031(16)
C15A 0.047(3) 0.039(2) 0.050(3) 0.0061(19) 0.005(2) 0.0031(19)
C16A 0.063(3) 0.034(2) 0.079(3) 0.011(2) 0.009(3) 0.003(2)
C17A 0.051(3) 0.037(2) 0.080(4) -0.006(2) 0.009(3) 0.006(2)
C18A 0.055(3) 0.058(3) 0.055(3) -0.013(2) 0.004(2) 0.010(2)
C19A 0.045(3) 0.048(3) 0.043(2) -0.003(2) -0.002(2) 0.006(2)
C20A 0.042(2) 0.0355(19) 0.040(2) -0.0019(18) -0.0068(17) -0.0027(18)
C21A 0.033(2) 0.027(2) 0.031(2) 0.0047(16) -0.0007(17) -0.0019(16)
C22A 0.047(3) 0.026(2) 0.042(2) -0.0001(18) -0.010(2) 0.0015(17)
C23A 0.082(4) 0.036(2) 0.044(3) 0.010(2) -0.018(2) 0.001(2)
C24A 0.075(4) 0.046(3) 0.068(3) 0.030(2) -0.010(3) -0.009(2)
C25A 0.059(3) 0.036(2) 0.078(3) 0.019(2) -0.009(3) -0.017(2)
C26A 0.043(3) 0.037(2) 0.046(2) 0.0068(19) -0.007(2) -0.0101(18)
C27A 0.028(2) 0.033(2) 0.0255(18) -0.0061(15) -0.0051(15) -0.0018(15)
C28A 0.045(3) 0.033(2) 0.047(2) -0.0023(17) 0.011(2) -0.0009(17)
C29A 0.053(3) 0.035(2) 0.067(3) -0.010(2) 0.010(2) 0.008(2)
C30A 0.034(3) 0.059(3) 0.053(3) -0.015(2) 0.011(2) 0.002(2)
C31A 0.037(2) 0.045(2) 0.040(2) -0.0042(18) 0.0118(19) -0.0030(19)
C32A 0.043(3) 0.034(2) 0.036(2) -0.0008(17) 0.0066(18) 0.0002(17)
C33A 0.030(2) 0.0233(17) 0.0216(17) 0.0005(14) -0.0032(14) -0.0036(14)
C34A 0.036(2) 0.050(2) 0.029(2) -0.0024(18) 0.0010(17) -0.0061(19)
C35A 0.047(3) 0.080(3) 0.030(2) 0.000(2) -0.007(2) -0.011(2)
C36A 0.035(2) 0.048(2) 0.040(2) 0.0061(19) -0.0141(19) -0.0067(18)
C37A 0.034(2) 0.039(2) 0.039(2) -0.0016(17) -0.0012(17) -0.0067(17)
C38A 0.030(2) 0.038(2) 0.0309(19) -0.0015(16) -0.0024(17) -0.0036(16)
C39A 0.038(2) 0.0222(18) 0.0312(19) -0.0008(14) -0.0034(17) 0.0033(15)
C40A 0.046(3) 0.033(2) 0.0253(19) -0.0003(16) -0.0030(18) -0.0006(17)
C41A 0.064(3) 0.042(2) 0.029(2) -0.0006(18) 0.004(2) 0.012(2)
C42A 0.075(3) 0.038(2) 0.032(2) -0.0099(18) -0.014(2) 0.016(2)
C43A 0.058(3) 0.037(2) 0.057(3) -0.019(2) -0.021(3) 0.006(2)
C44A 0.036(2) 0.030(2) 0.050(2) -0.0069(18) -0.0070(19) 0.0012(16)
C45A 0.034(2) 0.026(2) 0.039(2) 0.0020(17) -0.0026(17) -0.0036(16)
C46A 0.049(3) 0.038(2) 0.047(3) 0.000(2) -0.008(2) 0.006(2)
C47A 0.053(3) 0.045(3) 0.078(4) -0.003(2) -0.011(3) 0.015(2)
C48A 0.065(3) 0.039(3) 0.078(4) 0.012(2) -0.028(3) 0.001(2)
C49A 0.072(3) 0.045(3) 0.046(3) 0.018(2) -0.018(2) -0.003(2)
C50A 0.048(3) 0.035(2) 0.039(2) 0.0093(18) -0.0012(19) -0.0018(19)
C51A 0.033(2) 0.0285(19) 0.0305(19) 0.0014(15) 0.0020(16) -0.0019(15)
C52A 0.037(2) 0.038(2) 0.0232(18) 0.0010(15) 0.0002(16) -0.0064(17)
C53A 0.030(2) 0.044(2) 0.0292(19) 0.0006(16) 0.0022(16) -0.0021(17)
C54A 0.031(2) 0.057(3) 0.042(2) 0.007(2) 0.0034(18) -0.014(2)
C55A 0.054(3) 0.040(2) 0.052(3) -0.002(2) 0.009(2) -0.012(2)
C56A 0.042(3) 0.036(2) 0.057(3) 0.0010(19) 0.013(2) -0.0067(18)

loop_
_atom_type_symbol
_atom_type_description
_atom_type_scat_dispersion_real
_atom_type_scat_dispersion_imag
_atom_type_scat_source
C C 0.0033 0.0016 'International Tables Vol C Tables 4.2.6.8 and 6.1.1.4'
H H 0.0000 0.0000 'International Tables Vol C Tables 4.2.6.8 and 6.1.1.4'
O O 0.0106 0.0060 'International Tables Vol C Tables 4.2.6.8 and 6.1.1.4'
N N 0.0061 0.0033 'International Tables Vol C Tables 4.2.6.8 and 6.1.1.4'
P P 0.1023 0.0942 'International Tables Vol C Tables 4.2.6.8 and 6.1.1.4'
Ru Ru -1.2594 0.8363 'International Tables Vol C Tables 4.2.6.8 and 6.1.1.4'

loop_
_geom_angle_atom_site_label_1
_geom_angle_atom_site_label_2
_geom_angle_atom_site_label_3
_geom_angle
C1 Ru1 C2 105.87(13)
C1 Ru1 P2 90.13(11)
C2 Ru1 P2 97.93(9)
C1 Ru1 P1 96.53(11)
C2 Ru1 P1 98.09(9)
P2 Ru1 P1 160.24(3)
C21 P1 C27 103.23(15)
C21 P1 C33 101.02(16)
C27 P1 C33 100.20(17)
C21 P1 Ru1 113.43(11)
C27 P1 Ru1 114.15(11)
C33 P1 Ru1 122.23(12)
C51 P2 C45 103.84(17)
C51 P2 C39 98.69(16)
C45 P2 C39 102.37(16)
C51 P2 Ru1 119.01(12)
C45 P2 Ru1 116.12(12)
C39 P2 Ru1 114.17(12)
C3 N1 C2 111.6(3)
C3 N1 C5 122.6(3)
C2 N1 C5 125.7(3)
C2 N2 C4 111.9(3)
C2 N2 C13 126.1(3)
C4 N2 C13 122.1(3)
O1 C1 Ru1 170.9(3)
N1 C2 N2 102.2(3)
N1 C2 Ru1 128.1(2)
N2 C2 Ru1 129.6(2)
C4 C3 N1 107.8(3)
C3 C4 N2 106.5(3)
N1 C5 C6 112.4(3)
N1 C5 C12 110.6(3)
C6 C5 C12 110.5(3)
C7 C6 C11 117.2(3)
C7 C6 C5 120.7(3)
C11 C6 C5 122.0(3)
C6 C7 C8 121.5(4)
C9 C8 C7 120.3(4)
C8 C9 C10 119.6(4)
C9 C10 C11 119.6(4)
C6 C11 C10 121.9(4)
N2 C13 C20 110.4(3)
N2 C13 C14 112.1(3)
C20 C13 C14 112.1(3)
C15 C14 C19 117.5(4)
C15 C14 C13 120.5(4)
C19 C14 C13 121.9(4)
C14 C15 C16 121.9(4)
C17 C16 C15 120.4(5)
C16 C17 C18 119.2(5)
C17 C18 C19 120.8(5)
C14 C19 C18 120.1(5)
C22 C21 C26 117.8(3)
C22 C21 P1 123.6(3)
C26 C21 P1 118.6(3)
C21 C22 C23 121.3(4)
C24 C23 C22 120.3(4)
C25 C24 C23 119.3(4)
C24 C25 C26 120.4(4)
C25 C26 C21 120.9(3)
C32 C27 C28 117.7(3)
C32 C27 P1 122.8(3)
C28 C27 P1 119.5(3)
C29 C28 C27 121.0(4)
C30 C29 C28 120.3(4)
C29 C30 C31 119.9(4)
C30 C31 C32 120.2(4)
C27 C32 C31 120.7(4)
C34 C33 C38 118.4(4)
C34 C33 P1 123.0(3)
C38 C33 P1 118.4(3)
C33 C34 C35 120.9(4)
C36 C35 C34 119.9(4)
C37 C36 C35 120.3(4)
C36 C37 C38 120.2(4)
C37 C38 C33 120.3(4)
C44 C39 C40 117.6(3)
C44 C39 P2 124.8(3)
C40 C39 P2 117.6(3)
C41 C40 C39 121.0(4)
C42 C41 C40 120.3(4)
C41 C42 C43 120.6(4)
C42 C43 C44 119.7(4)
C39 C44 C43 120.7(4)
C46 C45 C50 117.8(4)
C46 C45 P2 125.1(3)
C50 C45 P2 117.0(3)
C45 C46 C47 119.6(4)
C48 C47 C46 120.5(4)
C49 C48 C47 120.6(4)
C48 C49 C50 119.4(4)
C49 C50 C45 122.1(4)
C52 C51 C56 118.4(3)
C52 C51 P2 121.2(3)
C56 C51 P2 120.4(3)
C51 C52 C53 120.4(3)
C54 C53 C52 120.5(3)
C53 C54 C55 118.9(4)
C56 C55 C54 120.7(4)
C55 C56 C51 121.1(4)
C1A Ru1A C2A 104.42(14)
C1A Ru1A P2A 90.72(11)
C2A Ru1A P2A 99.82(9)
C1A Ru1A P1A 95.68(11)
C2A Ru1A P1A 98.96(9)
P2A Ru1A P1A 157.95(3)
C33A P1A C21A 100.57(16)
C33A P1A C27A 102.46(15)
C21A P1A C27A 101.76(17)
C33A P1A Ru1A 115.06(11)
C21A P1A Ru1A 119.94(12)
C27A P1A Ru1A 114.53(11)
C51A P2A C45A 101.45(17)
C51A P2A C39A 102.77(17)
C45A P2A C39A 101.80(16)
C51A P2A Ru1A 118.37(12)
C45A P2A Ru1A 111.60(12)
C39A P2A Ru1A 118.33(12)
C3A N1A C2A 112.1(3)
C3A N1A C5A 123.7(3)
C2A N1A C5A 124.2(3)
C2A N2A C4A 111.0(3)
C2A N2A C13A 126.5(3)
C4A N2A C13A 122.5(3)
O1A C1A Ru1A 169.8(3)
N1A C2A N2A 102.1(3)
N1A C2A Ru1A 128.6(2)
N2A C2A Ru1A 129.2(2)
C4A C3A N1A 107.0(3)
C3A C4A N2A 107.9(3)
N1A C5A C6A 113.0(3)
N1A C5A C12A 110.2(3)
C6A C5A C12A 113.4(3)
C7A C6A C11A 117.0(4)
C7A C6A C5A 124.0(3)
C11A C6A C5A 118.9(3)
C6A C7A C8A 121.9(4)
C9A C8A C7A 119.1(4)
C8A C9A C10A 120.9(4)
C9A C10A C11A 120.0(4)
C10A C11A C6A 121.0(4)
N2A C13A C20A 110.6(3)
N2A C13A C14A 111.0(3)
C20A C13A C14A 112.4(3)
C15A C14A C19A 117.9(4)
C15A C14A C13A 121.9(4)
C19A C14A C13A 120.3(3)
C14A C15A C16A 120.9(4)
C17A C16A C15A 120.2(4)
C18A C17A C16A 119.8(4)
C17A C18A C19A 120.1(4)
C14A C19A C18A 121.1(4)
C22A C21A C26A 117.2(3)
C22A C21A P1A 118.5(3)
C26A C21A P1A 124.3(3)
C23A C22A C21A 121.8(4)
C22A C23A C24A 119.9(4)
C25A C24A C23A 120.2(4)
C24A C25A C26A 119.4(4)
C25A C26A C21A 121.6(4)
C32A C27A C28A 117.7(3)
C32A C27A P1A 120.2(3)
C28A C27A P1A 122.0(3)
C29A C28A C27A 120.7(4)
C30A C29A C28A 120.7(4)
C29A C30A C31A 119.6(4)
C30A C31A C32A 120.1(4)
C31A C32A C27A 121.1(4)
C34A C33A C38A 117.6(3)
C34A C33A P1A 123.4(3)
C38A C33A P1A 119.1(3)
C33A C34A C35A 120.3(4)
C36A C35A C34A 120.8(4)
C35A C36A C37A 119.6(4)
C36A C37A C38A 120.3(4)
C37A C38A C33A 121.4(3)
C40A C39A C44A 117.9(3)
C40A C39A P2A 116.9(3)
C44A C39A P2A 125.2(3)
C39A C40A C41A 121.3(4)
C40A C41A C42A 120.1(4)
C43A C42A C41A 119.1(4)
C42A C43A C44A 121.2(4)
C39A C44A C43A 120.3(4)
C50A C45A C46A 117.6(4)
C50A C45A P2A 118.3(3)
C46A C45A P2A 123.7(3)
C45A C46A C47A 121.6(4)
C48A C47A C46A 119.7(5)
C49A C48A C47A 119.5(4)
C48A C49A C50A 120.3(4)
C45A C50A C49A 121.3(4)
C56A C51A C52A 119.8(3)
C56A C51A P2A 119.1(3)
C52A C51A P2A 121.1(3)
C53A C52A C51A 121.0(3)
C52A C53A C54A 119.5(4)
C55A C54A C53A 119.2(4)
C54A C55A C56A 121.1(4)
C51A C56A C55A 119.2(4)

loop_
_geom_bond_atom_site_label_1
_geom_bond_atom_site_label_2
_geom_bond_distance
Ru1 C1 1.884(4)
Ru1 C2 2.136(3)
Ru1 P2 2.3028(9)
Ru1 P1 2.3084(9)
P1 C21 1.833(3)
P1 C27 1.843(3)
P1 C33 1.849(4)
P2 C51 1.835(4)
P2 C45 1.843(4)
P2 C39 1.844(4)
O1 C1 1.162(4)
N1 C3 1.378(4)
N1 C2 1.381(4)
N1 C5 1.484(5)
N2 C2 1.384(4)
N2 C4 1.386(5)
N2 C13 1.479(5)
C3 C4 1.338(6)
C5 C6 1.521(5)
C5 C12 1.528(5)
C6 C7 1.379(5)
C6 C11 1.380(5)
C7 C8 1.392(6)
C8 C9 1.359(6)
C9 C10 1.381(6)
C10 C11 1.387(6)
C13 C20 1.525(5)
C13 C14 1.530(5)
C14 C15 1.384(6)
C14 C19 1.397(5)
C15 C16 1.399(6)
C16 C17 1.356(7)
C17 C18 1.388(8)
C18 C19 1.402(7)
C21 C22 1.381(5)
C21 C26 1.397(5)
C22 C23 1.388(6)
C23 C24 1.378(6)
C24 C25 1.376(5)
C25 C26 1.387(5)
C27 C32 1.386(5)
C27 C28 1.399(5)
C28 C29 1.376(5)
C29 C30 1.372(6)
C30 C31 1.370(6)
C31 C32 1.392(5)
C33 C34 1.383(5)
C33 C38 1.397(5)
C34 C35 1.389(6)
C35 C36 1.371(6)
C36 C37 1.370(6)
C37 C38 1.387(5)
C39 C44 1.390(5)
C39 C40 1.394(5)
C40 C41 1.381(5)
C41 C42 1.360(6)
C42 C43 1.365(6)
C43 C44 1.399(6)
C45 C46 1.396(5)
C45 C50 1.400(5)
C46 C47 1.420(5)
C47 C48 1.371(7)
C48 C49 1.371(7)
C49 C50 1.388(5)
C51 C52 1.380(5)
C51 C56 1.400(5)
C52 C53 1.397(5)
C53 C54 1.382(5)
C54 C55 1.385(6)
C55 C56 1.368(5)
Ru1A C1A 1.885(4)
Ru1A C2A 2.142(3)
Ru1A P2A 2.2943(9)
Ru1A P1A 2.2999(9)
P1A C33A 1.837(3)
P1A C21A 1.841(4)
P1A C27A 1.844(4)
P2A C51A 1.834(4)
P2A C45A 1.839(4)
P2A C39A 1.846(4)
O1A C1A 1.170(4)
N1A C3A 1.377(4)
N1A C2A 1.380(4)
N1A C5A 1.478(5)
N2A C2A 1.382(4)
N2A C4A 1.388(5)
N2A C13A 1.479(5)
C3A C4A 1.321(5)
C5A C6A 1.492(5)
C5A C12A 1.534(5)
C6A C7A 1.377(5)
C6A C11A 1.403(5)
C7A C8A 1.406(6)
C8A C9A 1.351(6)
C9A C10A 1.374(6)
C10A C11A 1.381(6)
C13A C20A 1.519(5)
C13A C14A 1.524(5)
C14A C15A 1.387(5)
C14A C19A 1.389(6)
C15A C16A 1.390(6)
C16A C17A 1.376(6)
C17A C18A 1.370(6)
C18A C19A 1.392(6)
C21A C22A 1.389(5)
C21A C26A 1.395(5)
C22A C23A 1.375(6)
C23A C24A 1.383(6)
C24A C25A 1.374(6)
C25A C26A 1.390(6)
C27A C32A 1.390(5)
C27A C28A 1.394(5)
C28A C29A 1.382(6)
C29A C30A 1.372(6)
C30A C31A 1.376(6)
C31A C32A 1.385(5)
C33A C34A 1.384(5)
C33A C38A 1.404(5)
C34A C35A 1.399(6)
C35A C36A 1.367(6)
C36A C37A 1.372(5)
C37A C38A 1.374(5)
C39A C40A 1.386(5)
C39A C44A 1.394(5)
C40A C41A 1.389(5)
C41A C42A 1.389(6)
C42A C43A 1.360(6)
C43A C44A 1.397(6)
C45A C50A 1.381(5)
C45A C46A 1.384(6)
C46A C47A 1.389(6)
C47A C48A 1.378(7)
C48A C49A 1.373(7)
C49A C50A 1.386(6)
C51A C56A 1.369(5)
C51A C52A 1.395(5)
C52A C53A 1.394(5)
C53A C54A 1.402(6)
C54A C55A 1.374(6)
C55A C56A 1.425(5)
